data_4504859
loop_
_publ_author_name
'Liu, Xi'
Guo,
'Liu, Bin'
'Chen, Wen-Tong'
'Huang, Jin-Shun'

_publ_section_title
;
 A Novel 2-D Honeycomb-like Lithium Coordination Polymer Containing
 42-Membered Rings
;
_journal_issue 3
_journal_name_full 'Crystal Growth &amp; Design'
_journal_page_first 841
_journal_paper_doi 10.1021/cg049570r
_journal_volume 5
_journal_year 2005
_chemical_formula_sum 'C78 H72 Br2 Li2 O6 P6'
_chemical_formula_weight 1464.88
_chemical_name_systematic
; 
 ? 
;
_space_group_IT_number 147
_symmetry_cell_setting trigonal
_symmetry_space_group_name_Hall '-P 3'
_symmetry_space_group_name_H-M 'P -3'
_atom_sites_solution_hydrogens geom
_atom_sites_solution_primary direct
_atom_sites_solution_secondary difmap
_audit_creation_method SHELXL-97
_cell_angle_alpha 90.00
_cell_angle_beta 90.00
_cell_angle_gamma 120.00
_cell_formula_units_Z 1
_cell_length_a 13.7913(13)
_cell_length_b 13.7913(13)
_cell_length_c 11.728(2)
_cell_measurement_reflns_used 2833
_cell_measurement_temperature 293(2)
_cell_measurement_theta_max 27.4835
_cell_measurement_theta_min 3.4124
_cell_volume 1931.8(4)
_computing_cell_refinement 'CrystalClear (Rigaku Corp., 2002)'
_computing_data_collection 'CrystalClear (Rigaku Corp., 2002)'
_computing_data_reduction 'CrystalClear (Rigaku Corp., 2002)'
_computing_molecular_graphics 'Siemens SHELXTL^TM^ 5'
_computing_publication_material 'Siemens SHELXTL^TM^ 5'
_computing_structure_refinement 'Siemens SHELXTL^TM^ 5'
_computing_structure_solution 'Siemens SHELXTL^TM^ 5'
_diffrn_ambient_temperature 293(2)
_diffrn_measured_fraction_theta_full 0.987
_diffrn_measured_fraction_theta_max 0.987
_diffrn_measurement_device_type 'Rigaku Mercury CCD'
_diffrn_measurement_method \w
_diffrn_radiation_monochromator graphite
_diffrn_radiation_source 'fine-focus sealed tube'
_diffrn_radiation_type MoK\a
_diffrn_radiation_wavelength 0.71073
_diffrn_reflns_av_R_equivalents 0.0797
_diffrn_reflns_av_sigmaI/netI 0.0781
_diffrn_reflns_limit_h_max 13
_diffrn_reflns_limit_h_min -16
_diffrn_reflns_limit_k_max 16
_diffrn_reflns_limit_k_min -16
_diffrn_reflns_limit_l_max 13
_diffrn_reflns_limit_l_min -13
_diffrn_reflns_number 14157
_diffrn_reflns_theta_full 25.02
_diffrn_reflns_theta_max 25.02
_diffrn_reflns_theta_min 4.52
_exptl_absorpt_coefficient_mu 1.222
_exptl_absorpt_correction_T_max 1.0000
_exptl_absorpt_correction_T_min 0.8257
_exptl_absorpt_correction_type multi-scan
_exptl_absorpt_process_details 'Sphere (Rigaku CrystalClear)'
_exptl_crystal_colour 'light Yellow'
_exptl_crystal_density_diffrn 1.259
_exptl_crystal_density_method 'not measured'
_exptl_crystal_description Prism
_exptl_crystal_F_000 754
_exptl_crystal_size_max 0.1800
_exptl_crystal_size_mid 0.1200
_exptl_crystal_size_min 0.1200
_refine_diff_density_max 0.766
_refine_diff_density_min -0.401
_refine_diff_density_rms 0.087
_refine_ls_extinction_method none
_refine_ls_goodness_of_fit_ref 1.003
_refine_ls_hydrogen_treatment mixed
_refine_ls_matrix_type full
_refine_ls_number_parameters 142
_refine_ls_number_reflns 2268
_refine_ls_number_restraints 18
_refine_ls_restrained_S_all 1.008
_refine_ls_R_factor_all 0.0907
_refine_ls_R_factor_gt 0.0554
_refine_ls_shift/su_max 0.001
_refine_ls_shift/su_mean 0.000
_refine_ls_structure_factor_coef Fsqd
_refine_ls_weighting_details 'calc w=1/[\s^2^(Fo^2^)+(0.0668P)^2^+0.0000P] where P=(Fo^2^+2Fc^2^)/3'
_refine_ls_weighting_scheme calc
_refine_ls_wR_factor_gt 0.1254
_refine_ls_wR_factor_ref 0.1413
_reflns_number_gt 1534
_reflns_number_total 2268
_reflns_threshold_expression >2sigma(I)
_cod_data_source_file cg049570rsi20041220_122716.cif
_cod_data_source_block 147
_cod_depositor_comments
;
The following automatic conversions were performed:

'_symmetry_cell_setting' value 'Trigonal' changed to 'trigonal'
according to /home/saulius/struct/CIF-dictionaries/cif_core.dic
dictionary named 'cif_core.dic' version 2.4.1 from
2010-06-29.

'_exptl_absorpt_correction_type' value 'Multi-scan'
changed to 'multi-scan' according to
/home/saulius/struct/CIF-dictionaries/cif_core.dic dictionary named
'cif_core.dic' version 2.4.1 from 2010-06-29.

Automatic conversion script
Id: cif_fix_values 1715 2011-07-08 13:25:40Z adriana 
;
_cod_original_cell_volume 1931.9(4)
_cod_original_sg_symbol_H-M P-3
_cod_database_code 4504859

loop_
_symmetry_equiv_pos_as_xyz
'x, y, z'
'-y, x-y, z'
'-x+y, -x, z'
'-x, -y, -z'
'y, -x+y, -z'
'x-y, x, -z'

loop_
_atom_site_label
_atom_site_type_symbol
_atom_site_fract_x
_atom_site_fract_y
_atom_site_fract_z
_atom_site_U_iso_or_equiv
_atom_site_adp_type
_atom_site_occupancy
_atom_site_symmetry_multiplicity
_atom_site_calc_flag
_atom_site_refinement_flags
Li1 Li 0.6667 0.3333 0.1249(4) 0.0326(12) Uani 1 3 d S
Br1 Br 0.6667 0.3333 -0.09226(3) 0.04476(9) Uani 1 3 d S
P1 P 0.51830(3) 0.46018(3) 0.17808(3) 0.02813(12) Uani 1 1 d .
O1 O 0.59851(7) 0.41834(8) 0.17469(9) 0.0373(3) Uani 1 1 d .
C1 C 0.37562(12) 0.34679(11) 0.18711(13) 0.0346(5) Uani 1 1 d .
C2 C 0.35650(15) 0.24044(15) 0.1868(2) 0.0719(8) Uani 1 1 d .
H2A H 0.4162 0.2270 0.1867 0.086 Uiso 1 1 calc R
C3 C 0.24918(19) 0.15333(18) 0.1866(3) 0.1289(15) Uani 1 1 d U
H3A H 0.2361 0.0803 0.1883 0.155 Uiso 1 1 calc R
C4 C 0.16032(19) 0.17154(19) 0.1839(3) 0.1330(14) Uani 1 1 d U
H4A H 0.0875 0.1115 0.1802 0.160 Uiso 1 1 calc R
C5 C 0.17964(16) 0.27777(17) 0.1867(3) 0.1003(11) Uani 1 1 d U
H5A H 0.1198 0.2910 0.1889 0.120 Uiso 1 1 calc R
C6 C 0.28601(13) 0.36484(15) 0.18646(17) 0.0599(7) Uani 1 1 d .
H6A H 0.2987 0.4377 0.1858 0.072 Uiso 1 1 calc R
C7 C 0.54768(11) 0.55318(11) 0.29719(12) 0.0300(5) Uani 1 1 d .
C8 C 0.49656(12) 0.61696(12) 0.31122(13) 0.0389(5) Uani 1 1 d .
H8A H 0.4467 0.6145 0.2564 0.047 Uiso 1 1 calc R
C9 C 0.51913(14) 0.68396(13) 0.40587(14) 0.0503(6) Uani 1 1 d .
H9A H 0.4835 0.7256 0.4155 0.060 Uiso 1 1 calc R
C10 C 0.59497(15) 0.68933(14) 0.48674(15) 0.0558(7) Uani 1 1 d .
H10A H 0.6112 0.7354 0.5501 0.067 Uiso 1 1 calc R
C11 C 0.64524(14) 0.62761(14) 0.47339(14) 0.0514(6) Uani 1 1 d .
H11A H 0.6957 0.6313 0.5282 0.062 Uiso 1 1 calc R
C12 C 0.62294(12) 0.55913(13) 0.37967(14) 0.0459(6) Uani 1 1 d .
H12A H 0.6582 0.5170 0.3717 0.055 Uiso 1 1 calc R
C13 C 0.52023(12) 0.53669(11) 0.05307(11) 0.0317(5) Uani 1 1 d .
H13A H 0.4729 0.5692 0.0660 0.038 Uiso 1 1 calc R
H13B H 0.5960 0.5975 0.0403 0.038 Uiso 1 1 calc R

loop_
_atom_site_aniso_label
_atom_site_aniso_U_11
_atom_site_aniso_U_22
_atom_site_aniso_U_33
_atom_site_aniso_U_23
_atom_site_aniso_U_13
_atom_site_aniso_U_12
Li1 0.0280(14) 0.0280(14) 0.042(2) 0.000 0.000 0.0140(7)
Br1 0.04364(10) 0.04364(10) 0.04699(17) 0.000 0.000 0.02182(5)
P1 0.02855(15) 0.02851(15) 0.0293(2) -0.00023(16) 0.00005(16) 0.01572(11)
O1 0.0355(4) 0.0389(4) 0.0450(6) -0.0024(5) -0.0005(4) 0.0242(3)
C1 0.0361(7) 0.0271(6) 0.0343(8) 0.0049(6) 0.0045(7) 0.0111(5)
C2 0.0479(9) 0.0403(8) 0.1257(18) 0.0055(11) 0.0074(11) 0.0209(7)
C3 0.0618(13) 0.0267(10) 0.280(4) 0.0077(17) 0.0097(19) 0.0085(9)
C4 0.0385(11) 0.0544(13) 0.280(4) -0.0011(19) 0.0154(18) 0.0042(10)
C5 0.0374(9) 0.0530(10) 0.204(3) -0.0003(15) 0.0083(14) 0.0179(8)
C6 0.0330(8) 0.0413(8) 0.1010(16) -0.0038(9) 0.0061(9) 0.0153(6)
C7 0.0303(6) 0.0308(6) 0.0301(8) -0.0001(6) 0.0011(6) 0.0162(5)
C8 0.0468(7) 0.0380(7) 0.0372(9) -0.0012(7) -0.0042(7) 0.0253(5)
C9 0.0663(8) 0.0476(7) 0.0493(10) -0.0112(7) -0.0070(8) 0.0378(6)
C10 0.0802(10) 0.0472(8) 0.0409(10) -0.0168(8) -0.0086(9) 0.0326(7)
C11 0.0605(8) 0.0642(9) 0.0363(9) -0.0145(8) -0.0225(8) 0.0362(6)
C12 0.0442(7) 0.0518(8) 0.0504(10) -0.0046(8) -0.0091(7) 0.0305(5)
C13 0.0343(6) 0.0282(6) 0.0311(8) -0.0010(6) -0.0002(7) 0.0145(5)

loop_
_atom_type_symbol
_atom_type_description
_atom_type_scat_dispersion_real
_atom_type_scat_dispersion_imag
_atom_type_scat_source
C C 0.0033 0.0016 'International Tables Vol C Tables 4.2.6.8 and 6.1.1.4'
H H 0.0000 0.0000 'International Tables Vol C Tables 4.2.6.8 and 6.1.1.4'
O O 0.0106 0.0060 'International Tables Vol C Tables 4.2.6.8 and 6.1.1.4'
P P 0.1023 0.0942 'International Tables Vol C Tables 4.2.6.8 and 6.1.1.4'
Br Br -0.2901 2.4595 'International Tables Vol C Tables 4.2.6.8 and 6.1.1.4'
Li Li -0.0003 0.0001 'International Tables Vol C Tables 4.2.6.8 and 6.1.1.4'

loop_
_geom_angle_atom_site_label_1
_geom_angle_atom_site_label_2
_geom_angle_atom_site_label_3
_geom_angle
_geom_angle_site_symmetry_1
_geom_angle_site_symmetry_3
O1 Li1 O1 111.22(12) 3_665 2_655
O1 Li1 O1 111.22(12) 3_665 .
O1 Li1 O1 111.22(12) 2_655 .
O1 Li1 Br1 107.67(13) 3_665 .
O1 Li1 Br1 107.67(13) 2_655 .
O1 Li1 Br1 107.67(13) . .
O1 P1 C13 114.30(7) . .
O1 P1 C7 110.63(7) . .
C13 P1 C7 106.41(7) . .
O1 P1 C1 111.54(7) . .
C13 P1 C1 104.26(7) . .
C7 P1 C1 109.36(7) . .
P1 O1 Li1 158.85(11) . .
C2 C1 C6 119.30(14) . .
C2 C1 P1 118.44(14) . .
C6 C1 P1 122.11(12) . .
C1 C2 C3 119.5(2) . .
C1 C2 H2A 120.2 . .
C3 C2 H2A 120.2 . .
C2 C3 C4 121.1(2) . .
C2 C3 H3A 119.5 . .
C4 C3 H3A 119.5 . .
C5 C4 C3 119.26(19) . .
C5 C4 H4A 120.4 . .
C3 C4 H4A 120.4 . .
C4 C5 C6 120.0(2) . .
C4 C5 H5A 120.0 . .
C6 C5 H5A 120.0 . .
C5 C6 C1 120.8(2) . .
C5 C6 H6A 119.6 . .
C1 C6 H6A 119.6 . .
C8 C7 C12 118.80(14) . .
C8 C7 P1 122.68(11) . .
C12 C7 P1 118.50(14) . .
C9 C8 C7 120.40(16) . .
C9 C8 H8A 119.8 . .
C7 C8 H8A 119.8 . .
C8 C9 C10 119.9(2) . .
C8 C9 H9A 120.0 . .
C10 C9 H9A 120.0 . .
C11 C10 C9 119.93(17) . .
C11 C10 H10A 120.0 . .
C9 C10 H10A 120.0 . .
C10 C11 C12 121.02(17) . .
C10 C11 H11A 119.5 . .
C12 C11 H11A 119.5 . .
C11 C12 C7 119.92(19) . .
C11 C12 H12A 120.0 . .
C7 C12 H12A 120.0 . .
C13 C13 P1 112.54(14) 4_665 .
C13 C13 H13A 109.1 4_665 .
P1 C13 H13A 109.1 . .
C13 C13 H13B 109.1 4_665 .
P1 C13 H13B 109.1 . .
H13A C13 H13B 107.8 . .

loop_
_geom_bond_atom_site_label_1
_geom_bond_atom_site_label_2
_geom_bond_distance
_geom_bond_site_symmetry_2
Li1 O1 1.9237(18) 3_665
Li1 O1 1.9237(18) 2_655
Li1 O1 1.9237(18) .
Li1 Br1 2.547(4) .
P1 O1 1.4821(13) .
P1 C13 1.7987(15) .
P1 C7 1.8003(15) .
P1 C1 1.8032(13) .
C1 C2 1.354(3) .
C1 C6 1.377(3) .
C2 C3 1.362(2) .
C2 H2A 0.9300 .
C3 C4 1.369(4) .
C3 H3A 0.9300 .
C4 C5 1.352(4) .
C4 H4A 0.9300 .
C5 C6 1.354(2) .
C5 H5A 0.9300 .
C6 H6A 0.9300 .
C7 C8 1.385(3) .
C7 C12 1.391(2) .
C8 C9 1.377(2) .
C8 H8A 0.9300 .
C9 C10 1.386(3) .
C9 H9A 0.9300 .
C10 C11 1.349(3) .
C10 H10A 0.9300 .
C11 C12 1.380(2) .
C11 H11A 0.9300 .
C12 H12A 0.9300 .
C13 C13 1.523(3) 4_665
C13 H13A 0.9700 .
C13 H13B 0.9700 .
